data_7203614
loop_
_publ_author_name
'Jouaiti, Abdelaziz'
'Kyritsakas, Nathalie'
'Planeix, Jean-Marc'
'Hosseini, Mir Wais'

_publ_section_title
;
 Molecular tectonics: generation and packing of 1-D coordination
 networks formed between dibromofluorene based tectons bearing two
 pyridines and metal halides
;
_journal_issue 12
_journal_name_full CrystEngComm
_journal_page_first 883
_journal_paper_doi 10.1039/b611733n
_journal_volume 8
_journal_year 2006
_chemical_formula_moiety 'C37 H22 Br2 Cl2 Co N2 O4, 3(C H Cl3)'
_chemical_formula_sum 'C40 H25 Br2 Cl11 Co N2 O4'
_chemical_formula_weight 1206.32
_chemical_name_systematic
;
?
;
_space_group_IT_number 2
_symmetry_cell_setting triclinic
_symmetry_space_group_name_Hall '-P 1'
_symmetry_space_group_name_H-M 'P -1'
_atom_sites_solution_hydrogens geom
_atom_sites_solution_primary direct
_atom_sites_solution_secondary difmap
_audit_creation_method SHELXL-97
_cell_angle_alpha 112.465(2)
_cell_angle_beta 92.386(2)
_cell_angle_gamma 90.890(2)
_cell_formula_units_Z 2
_cell_length_a 9.0994(7)
_cell_length_b 15.7338(13)
_cell_length_c 17.0478(14)
_cell_measurement_temperature 173(2)
_cell_volume 2252.2(3)
_computing_cell_refinement 'Bruker XSCANS'
_computing_data_collection 'Bruker XSCANS'
_computing_data_reduction 'Bruker SHELXTL'
_computing_molecular_graphics 'Bruker SHELXTL'
_computing_publication_material 'Bruker SHELXTL'
_computing_structure_refinement 'SHELXL-97 (Sheldrick, 1997)'
_computing_structure_solution 'SHELXS-97 (Sheldrick, 1990)'
_diffrn_ambient_temperature 173(2)
_diffrn_measured_fraction_theta_full 0.988
_diffrn_measured_fraction_theta_max 0.988
_diffrn_measurement_device_type 'CCD area detector'
_diffrn_measurement_method 'phi and omega scans'
_diffrn_radiation_monochromator graphite
_diffrn_radiation_source 'fine-focus sealed tube'
_diffrn_radiation_type MoK\a
_diffrn_radiation_wavelength 0.71073
_diffrn_reflns_av_R_equivalents 0.0373
_diffrn_reflns_av_sigmaI/netI 0.0560
_diffrn_reflns_limit_h_max 11
_diffrn_reflns_limit_h_min -11
_diffrn_reflns_limit_k_max 20
_diffrn_reflns_limit_k_min -20
_diffrn_reflns_limit_l_max 22
_diffrn_reflns_limit_l_min -22
_diffrn_reflns_number 24746
_diffrn_reflns_theta_full 27.40
_diffrn_reflns_theta_max 27.40
_diffrn_reflns_theta_min 1.40
_exptl_absorpt_coefficient_mu 2.852
_exptl_absorpt_correction_T_max 0.8040
_exptl_absorpt_correction_T_min 0.6278
_exptl_absorpt_correction_type multi-scan
_exptl_absorpt_process_details sadabs
_exptl_crystal_colour blue
_exptl_crystal_density_diffrn 1.779
_exptl_crystal_density_meas ?
_exptl_crystal_density_method 'not measured'
_exptl_crystal_description prism
_exptl_crystal_F_000 1190
_exptl_crystal_size_max 0.18
_exptl_crystal_size_mid 0.16
_exptl_crystal_size_min 0.08
_refine_diff_density_max 1.938
_refine_diff_density_min -1.738
_refine_diff_density_rms 0.128
_refine_ls_extinction_method none
_refine_ls_goodness_of_fit_ref 1.050
_refine_ls_hydrogen_treatment constr
_refine_ls_matrix_type full
_refine_ls_number_parameters 535
_refine_ls_number_reflns 10127
_refine_ls_number_restraints 0
_refine_ls_restrained_S_all 1.050
_refine_ls_R_factor_all 0.0861
_refine_ls_R_factor_gt 0.0589
_refine_ls_shift/su_max 0.003
_refine_ls_shift/su_mean 0.000
_refine_ls_structure_factor_coef Fsqd
_refine_ls_weighting_details 'calc w=1/[\s^2^(Fo^2^)+(0.0742P)^2^+7.5065P] where P=(Fo^2^+2Fc^2^)/3'
_refine_ls_weighting_scheme calc
_refine_ls_wR_factor_gt 0.1521
_refine_ls_wR_factor_ref 0.1644
_reflns_number_gt 7266
_reflns_number_total 10127
_reflns_threshold_expression >2sigma(I)
_cod_data_source_file b611733n.txt
_cod_data_source_block e459a
_cod_depositor_comments
;
The following automatic conversions were performed:
'_symmetry_cell_setting' value 'Triclinic' changed to 'triclinic'
according to '/home/saulius/struct/CIF-dictionaries/cif_core.dic'
dictionary named 'cif_core.dic' version 2.4.1 from 2010-06-29.

Automatic conversion script
Id: cif_fix_enum 1527 2010-12-29 10:47:43Z saulius 

The following automatic conversions were performed:

'_exptl_crystal_density_meas' value 'none' was changed to '?' - the
value is perceived as not measured.

Automatic conversion script
Id: cif_fix_values 3008 2015-01-20 13:52:24Z robertas 
;
_cod_original_sg_symbol_H-M P-1
_cod_database_code 7203614

loop_
_symmetry_equiv_pos_as_xyz
'x, y, z'
'-x, -y, -z'

loop_
_atom_site_label
_atom_site_type_symbol
_atom_site_fract_x
_atom_site_fract_y
_atom_site_fract_z
_atom_site_U_iso_or_equiv
_atom_site_adp_type
_atom_site_occupancy
_atom_site_symmetry_multiplicity
_atom_site_calc_flag
_atom_site_refinement_flags
_atom_site_disorder_assembly
_atom_site_disorder_group
Co1 Co -0.42477(7) 0.22376(4) 0.47444(4) 0.01894(15) Uani 1 1 d . . .
Cl1 Cl -0.52625(15) 0.16230(9) 0.55965(9) 0.0331(3) Uani 1 1 d . . .
Cl2 Cl -0.55860(14) 0.27146(9) 0.38730(8) 0.0301(3) Uani 1 1 d . . .
N1 N -0.3139(4) 0.3408(3) 0.5541(2) 0.0190(8) Uani 1 1 d . . .
C1 C -0.2314(5) 0.3431(3) 0.6216(3) 0.0200(9) Uani 1 1 d . . .
H1 H -0.2224 0.2877 0.6312 0.024 Uiso 1 1 calc R . .
C2 C -0.1576(5) 0.4227(3) 0.6789(3) 0.0218(10) Uani 1 1 d . . .
C3 C -0.1755(6) 0.5050(3) 0.6662(3) 0.0268(11) Uani 1 1 d . . .
H3 H -0.1289 0.5609 0.7043 0.032 Uiso 1 1 calc R . .
C4 C -0.2623(6) 0.5030(4) 0.5971(3) 0.0316(12) Uani 1 1 d . . .
H4 H -0.2766 0.5577 0.5870 0.038 Uiso 1 1 calc R . .
C5 C -0.3281(5) 0.4205(3) 0.5428(3) 0.0257(10) Uani 1 1 d . . .
H5 H -0.3864 0.4200 0.4950 0.031 Uiso 1 1 calc R . .
C6 C -0.0626(5) 0.4234(3) 0.7514(3) 0.0227(10) Uani 1 1 d . . .
O1 O -0.0011(5) 0.4903(3) 0.8029(2) 0.0380(9) Uani 1 1 d . . .
O2 O -0.0538(4) 0.3380(2) 0.7518(2) 0.0248(7) Uani 1 1 d . . .
C7 C 0.0367(6) 0.3256(3) 0.8161(3) 0.0238(10) Uani 1 1 d . . .
C8 C -0.0071(6) 0.3562(4) 0.8980(3) 0.0291(11) Uani 1 1 d . . .
H8 H -0.0937 0.3905 0.9132 0.035 Uiso 1 1 calc R . .
C9 C 0.0760(5) 0.3366(4) 0.9579(3) 0.0257(10) Uani 1 1 d . . .
H9 H 0.0464 0.3576 1.0148 0.031 Uiso 1 1 calc R . .
C10 C 0.2047(5) 0.2857(3) 0.9357(3) 0.0189(9) Uani 1 1 d . . .
C11 C 0.2456(5) 0.2570(3) 0.8525(3) 0.0208(9) Uani 1 1 d . . .
H11 H 0.3320 0.2227 0.8363 0.025 Uiso 1 1 calc R . .
C12 C 0.1619(5) 0.2776(3) 0.7921(3) 0.0228(10) Uani 1 1 d . . .
H12 H 0.1914 0.2586 0.7353 0.027 Uiso 1 1 calc R . .
C13 C 0.3031(5) 0.2703(3) 1.0048(3) 0.0179(9) Uani 1 1 d . . .
C14 C 0.4020(5) 0.3567(3) 1.0465(3) 0.0184(9) Uani 1 1 d . . .
C15 C 0.3621(5) 0.4462(3) 1.0916(3) 0.0199(9) Uani 1 1 d . . .
H15 H 0.2622 0.4606 1.1029 0.024 Uiso 1 1 calc R . .
C16 C 0.4741(6) 0.5149(3) 1.1200(3) 0.0245(10) Uani 1 1 d . . .
Br1 Br 0.42186(6) 0.63704(4) 1.18492(4) 0.03412(15) Uani 1 1 d . . .
C17 C 0.6198(6) 0.4956(4) 1.1027(3) 0.0262(11) Uani 1 1 d . . .
H17 H 0.6930 0.5439 1.1212 0.031 Uiso 1 1 calc R . .
C18 C 0.6585(5) 0.4063(4) 1.0586(3) 0.0274(11) Uani 1 1 d . . .
H18 H 0.7586 0.3925 1.0475 0.033 Uiso 1 1 calc R . .
C19 C 0.5504(5) 0.3365(3) 1.0302(3) 0.0213(10) Uani 1 1 d . . .
C20 C 0.5595(5) 0.2369(3) 0.9844(3) 0.0216(10) Uani 1 1 d . . .
C21 C 0.6815(6) 0.1822(4) 0.9597(3) 0.0307(12) Uani 1 1 d . . .
H21 H 0.7780 0.2093 0.9699 0.037 Uiso 1 1 calc R . .
C22 C 0.6604(6) 0.0876(4) 0.9200(3) 0.0333(12) Uani 1 1 d . . .
H22 H 0.7423 0.0491 0.9031 0.040 Uiso 1 1 calc R . .
C23 C 0.5179(6) 0.0495(4) 0.9051(3) 0.0291(11) Uani 1 1 d . . .
C24 C 0.3948(6) 0.1019(3) 0.9290(3) 0.0239(10) Uani 1 1 d . . .
H24 H 0.2987 0.0742 0.9187 0.029 Uiso 1 1 calc R . .
Br2 Br 0.49089(8) -0.08059(4) 0.85208(4) 0.04332(17) Uani 1 1 d . . .
C25 C 0.4170(5) 0.1970(3) 0.9686(3) 0.0192(9) Uani 1 1 d . . .
C26 C 0.2110(5) 0.2434(3) 1.0663(3) 0.0172(9) Uani 1 1 d . . .
C27 C 0.0896(5) 0.1816(3) 1.0343(3) 0.0220(10) Uani 1 1 d . . .
H27 H 0.0600 0.1610 0.9757 0.026 Uiso 1 1 calc R . .
C28 C 0.0129(5) 0.1506(3) 1.0866(3) 0.0254(10) Uani 1 1 d . . .
H28 H -0.0691 0.1088 1.0646 0.030 Uiso 1 1 calc R . .
C29 C 0.0573(5) 0.1815(3) 1.1718(3) 0.0209(10) Uani 1 1 d . . .
C30 C 0.1757(5) 0.2411(3) 1.2050(3) 0.0221(10) Uani 1 1 d . . .
H30 H 0.2045 0.2614 1.2637 0.027 Uiso 1 1 calc R . .
C31 C 0.2539(5) 0.2719(3) 1.1513(3) 0.0208(9) Uani 1 1 d . . .
H31 H 0.3370 0.3126 1.1735 0.025 Uiso 1 1 calc R . .
O3 O -0.0244(4) 0.1579(2) 1.2297(2) 0.0247(7) Uani 1 1 d . . .
C32 C -0.0522(5) 0.0682(3) 1.2140(3) 0.0223(10) Uani 1 1 d . . .
O4 O -0.0100(4) 0.0047(3) 1.1552(2) 0.0337(9) Uani 1 1 d . . .
C33 C -0.1449(5) 0.0579(3) 0.2805(3) 0.0215(10) Uani 1 1 d . . .
C34 C -0.2172(5) 0.1304(3) 0.3378(3) 0.0214(10) Uani 1 1 d . . .
H34 H -0.2067 0.1895 0.3352 0.026 Uiso 1 1 calc R . .
N2 N -0.3013(4) 0.1209(3) 0.3968(2) 0.0197(8) Uani 1 1 d . . .
C35 C -0.3140(6) 0.0359(3) 0.3992(3) 0.0260(10) Uani 1 1 d . . .
H35 H -0.3717 0.0283 0.4413 0.031 Uiso 1 1 calc R . .
C36 C -0.2482(7) -0.0389(4) 0.3440(4) 0.0350(13) Uani 1 1 d . . .
H36 H -0.2612 -0.0974 0.3472 0.042 Uiso 1 1 calc R . .
C37 C -0.1610(6) -0.0283(3) 0.2824(3) 0.0288(11) Uani 1 1 d . . .
H37 H -0.1141 -0.0794 0.2429 0.035 Uiso 1 1 calc R . .
C38 C 0.8448(7) 0.7321(5) 0.4844(4) 0.0422(14) Uani 1 1 d . . .
H38 H 0.7644 0.7671 0.5200 0.051 Uiso 1 1 calc R . .
Cl3 Cl 0.7649(2) 0.64406(13) 0.39424(13) 0.0623(5) Uani 1 1 d . . .
Cl4 Cl 0.95059(19) 0.80774(12) 0.45484(12) 0.0537(4) Uani 1 1 d . . .
Cl5 Cl 0.9545(2) 0.68636(18) 0.54498(15) 0.0731(6) Uani 1 1 d . . .
C39 C 0.7299(7) 0.3942(4) 0.2619(4) 0.0408(14) Uani 1 1 d . . .
H39 H 0.7854 0.4274 0.2323 0.049 Uiso 1 1 calc R . .
Cl6 Cl 0.56235(18) 0.44770(11) 0.29096(11) 0.0494(4) Uani 1 1 d . . .
Cl7 Cl 0.6992(2) 0.27982(13) 0.19188(12) 0.0596(5) Uani 1 1 d . . .
Cl8 Cl 0.8360(2) 0.39974(14) 0.35219(12) 0.0572(5) Uani 1 1 d . . .
C40 C 0.2814(8) 0.9475(4) 0.3454(4) 0.0444(15) Uani 1 1 d . . .
H40 H 0.3757 0.9375 0.3724 0.053 Uiso 1 1 calc R . .
Cl9 Cl 0.2372(3) 0.85043(13) 0.25351(14) 0.0782(5) Uani 1 1 d . . .
Cl10 Cl 0.3030(3) 1.04517(13) 0.32120(14) 0.0782(5) Uani 1 1 d . . .
Cl11 Cl 0.1424(3) 0.9621(2) 0.41550(15) 0.0859(7) Uani 1 1 d . . .

loop_
_atom_site_aniso_label
_atom_site_aniso_U_11
_atom_site_aniso_U_22
_atom_site_aniso_U_33
_atom_site_aniso_U_23
_atom_site_aniso_U_13
_atom_site_aniso_U_12
Co1 0.0198(3) 0.0195(3) 0.0189(3) 0.0089(3) 0.0014(2) 0.0000(2)
Cl1 0.0353(7) 0.0361(7) 0.0389(7) 0.0250(6) 0.0145(6) 0.0057(5)
Cl2 0.0318(7) 0.0302(7) 0.0309(6) 0.0159(5) -0.0078(5) -0.0009(5)
N1 0.0164(19) 0.021(2) 0.0216(19) 0.0104(16) 0.0008(15) 0.0017(15)
C1 0.021(2) 0.019(2) 0.021(2) 0.0096(19) 0.0056(18) 0.0024(18)
C2 0.021(2) 0.020(2) 0.023(2) 0.0062(19) 0.0048(19) 0.0022(18)
C3 0.028(3) 0.019(2) 0.033(3) 0.010(2) -0.001(2) 0.000(2)
C4 0.039(3) 0.021(3) 0.039(3) 0.016(2) -0.004(2) 0.001(2)
C5 0.024(3) 0.029(3) 0.028(3) 0.016(2) -0.004(2) -0.001(2)
C6 0.020(2) 0.024(3) 0.024(2) 0.010(2) 0.0003(19) 0.0015(19)
O1 0.047(2) 0.025(2) 0.037(2) 0.0083(17) -0.0162(19) -0.0071(17)
O2 0.0265(18) 0.0246(18) 0.0235(17) 0.0107(15) -0.0088(14) -0.0024(14)
C7 0.028(3) 0.022(2) 0.022(2) 0.010(2) -0.007(2) -0.0026(19)
C8 0.024(3) 0.037(3) 0.027(3) 0.013(2) 0.005(2) 0.008(2)
C9 0.022(2) 0.034(3) 0.022(2) 0.011(2) 0.0048(19) 0.003(2)
C10 0.017(2) 0.020(2) 0.019(2) 0.0081(19) -0.0015(17) -0.0005(17)
C11 0.021(2) 0.020(2) 0.022(2) 0.0087(19) 0.0036(18) 0.0012(18)
C12 0.026(3) 0.021(2) 0.021(2) 0.008(2) 0.0004(19) -0.0028(19)
C13 0.018(2) 0.020(2) 0.016(2) 0.0068(18) 0.0004(17) -0.0009(17)
C14 0.017(2) 0.025(2) 0.016(2) 0.0108(19) -0.0001(17) -0.0021(18)
C15 0.018(2) 0.022(2) 0.022(2) 0.0096(19) 0.0014(18) -0.0014(18)
C16 0.031(3) 0.020(2) 0.022(2) 0.007(2) 0.004(2) -0.001(2)
Br1 0.0341(3) 0.0220(3) 0.0408(3) 0.0052(2) 0.0108(2) -0.0035(2)
C17 0.024(2) 0.027(3) 0.028(3) 0.010(2) 0.001(2) -0.009(2)
C18 0.015(2) 0.037(3) 0.028(3) 0.011(2) 0.0042(19) -0.003(2)
C19 0.020(2) 0.025(2) 0.019(2) 0.009(2) 0.0030(18) 0.0015(19)
C20 0.019(2) 0.025(3) 0.020(2) 0.008(2) 0.0033(18) 0.0015(18)
C21 0.019(2) 0.036(3) 0.032(3) 0.007(2) 0.000(2) 0.004(2)
C22 0.030(3) 0.039(3) 0.030(3) 0.011(2) 0.004(2) 0.017(2)
C23 0.037(3) 0.026(3) 0.022(2) 0.007(2) 0.001(2) 0.006(2)
C24 0.026(2) 0.025(3) 0.020(2) 0.008(2) 0.0002(19) -0.0002(19)
Br2 0.0554(4) 0.0234(3) 0.0447(4) 0.0055(3) 0.0015(3) 0.0105(3)
C25 0.020(2) 0.021(2) 0.016(2) 0.0064(19) 0.0008(17) 0.0038(18)
C26 0.017(2) 0.017(2) 0.020(2) 0.0088(18) 0.0022(17) 0.0012(17)
C27 0.022(2) 0.024(2) 0.017(2) 0.0055(19) -0.0019(18) -0.0045(19)
C28 0.023(2) 0.028(3) 0.026(3) 0.012(2) -0.001(2) -0.008(2)
C29 0.025(2) 0.019(2) 0.021(2) 0.0089(19) 0.0054(19) 0.0009(18)
C30 0.027(2) 0.022(2) 0.015(2) 0.0049(19) 0.0014(18) -0.0010(19)
C31 0.022(2) 0.021(2) 0.019(2) 0.0067(19) -0.0011(18) -0.0052(18)
O3 0.0316(19) 0.0202(17) 0.0234(17) 0.0090(14) 0.0084(14) -0.0030(14)
C32 0.022(2) 0.024(2) 0.021(2) 0.009(2) 0.0019(19) -0.0009(19)
O4 0.045(2) 0.027(2) 0.0287(19) 0.0080(16) 0.0156(17) 0.0035(16)
C33 0.021(2) 0.021(2) 0.021(2) 0.0067(19) -0.0004(19) -0.0035(18)
C34 0.024(2) 0.018(2) 0.023(2) 0.0084(19) 0.0004(19) -0.0014(18)
N2 0.021(2) 0.019(2) 0.0193(19) 0.0078(16) 0.0003(15) -0.0009(15)
C35 0.029(3) 0.025(3) 0.027(3) 0.014(2) 0.005(2) -0.003(2)
C36 0.045(3) 0.020(3) 0.042(3) 0.014(2) 0.017(3) -0.001(2)
C37 0.035(3) 0.020(3) 0.031(3) 0.009(2) 0.009(2) 0.001(2)
C38 0.029(3) 0.053(4) 0.045(3) 0.018(3) 0.003(3) 0.004(3)
Cl3 0.0607(11) 0.0433(10) 0.0678(12) 0.0055(9) -0.0063(9) 0.0009(8)
Cl4 0.0459(9) 0.0514(10) 0.0692(11) 0.0282(9) 0.0114(8) 0.0050(7)
Cl5 0.0437(10) 0.1166(18) 0.0903(15) 0.0758(14) -0.0065(10) -0.0023(10)
C39 0.036(3) 0.050(4) 0.041(3) 0.024(3) -0.001(3) 0.001(3)
Cl6 0.0410(8) 0.0450(9) 0.0572(10) 0.0145(8) -0.0040(7) 0.0044(7)
Cl7 0.0752(13) 0.0461(10) 0.0527(10) 0.0139(8) -0.0037(9) 0.0146(9)
Cl8 0.0466(10) 0.0725(12) 0.0585(10) 0.0338(9) -0.0153(8) -0.0030(8)
C40 0.049(4) 0.039(3) 0.053(4) 0.027(3) -0.003(3) -0.003(3)
Cl9 0.1252(14) 0.0411(7) 0.0666(9) 0.0215(7) -0.0132(9) -0.0151(8)
Cl10 0.1252(14) 0.0411(7) 0.0666(9) 0.0215(7) -0.0132(9) -0.0151(8)
Cl11 0.0618(13) 0.135(2) 0.0777(15) 0.0591(15) 0.0109(11) -0.0011(13)

loop_
_atom_type_symbol
_atom_type_description
_atom_type_scat_dispersion_real
_atom_type_scat_dispersion_imag
_atom_type_scat_source
C C 0.0033 0.0016 'International Tables Vol C Tables 4.2.6.8 and 6.1.1.4'
H H 0.0000 0.0000 'International Tables Vol C Tables 4.2.6.8 and 6.1.1.4'
N N 0.0061 0.0033 'International Tables Vol C Tables 4.2.6.8 and 6.1.1.4'
O O 0.0106 0.0060 'International Tables Vol C Tables 4.2.6.8 and 6.1.1.4'
Cl Cl 0.1484 0.1585 'International Tables Vol C Tables 4.2.6.8 and 6.1.1.4'
Co Co 0.3494 0.9721 'International Tables Vol C Tables 4.2.6.8 and 6.1.1.4'
Br Br -0.2901 2.4595 'International Tables Vol C Tables 4.2.6.8 and 6.1.1.4'

loop_
_geom_angle_atom_site_label_1
_geom_angle_atom_site_label_2
_geom_angle_atom_site_label_3
_geom_angle
_geom_angle_site_symmetry_1
_geom_angle_site_symmetry_3
_geom_angle_publ_flag
N1 Co1 N2 116.89(15) . . ?
N1 Co1 Cl2 103.37(11) . . ?
N2 Co1 Cl2 105.19(11) . . ?
N1 Co1 Cl1 105.49(11) . . ?
N2 Co1 Cl1 104.02(11) . . ?
Cl2 Co1 Cl1 122.76(6) . . ?
C1 N1 C5 117.3(4) . . ?
C1 N1 Co1 122.0(3) . . ?
C5 N1 Co1 120.6(3) . . ?
N1 C1 C2 123.5(4) . . ?
N1 C1 H1 118.3 . . ?
C2 C1 H1 118.3 . . ?
C1 C2 C3 118.1(4) . . ?
C1 C2 C6 122.9(4) . . ?
C3 C2 C6 119.0(4) . . ?
C4 C3 C2 118.5(5) . . ?
C4 C3 H3 120.8 . . ?
C2 C3 H3 120.8 . . ?
C3 C4 C5 119.3(5) . . ?
C3 C4 H4 120.4 . . ?
C5 C4 H4 120.4 . . ?
N1 C5 C4 123.3(4) . . ?
N1 C5 H5 118.3 . . ?
C4 C5 H5 118.3 . . ?
O1 C6 O2 124.3(4) . . ?
O1 C6 C2 124.9(5) . . ?
O2 C6 C2 110.9(4) . . ?
C6 O2 C7 118.5(4) . . ?
C12 C7 C8 122.1(4) . . ?
C12 C7 O2 117.7(4) . . ?
C8 C7 O2 120.1(4) . . ?
C7 C8 C9 119.2(5) . . ?
C7 C8 H8 120.4 . . ?
C9 C8 H8 120.4 . . ?
C8 C9 C10 120.7(4) . . ?
C8 C9 H9 119.6 . . ?
C10 C9 H9 119.6 . . ?
C11 C10 C9 118.2(4) . . ?
C11 C10 C13 121.4(4) . . ?
C9 C10 C13 120.2(4) . . ?
C10 C11 C12 120.9(4) . . ?
C10 C11 H11 119.5 . . ?
C12 C11 H11 119.5 . . ?
C7 C12 C11 118.9(4) . . ?
C7 C12 H12 120.6 . . ?
C11 C12 H12 120.6 . . ?
C25 C13 C14 101.2(4) . . ?
C25 C13 C26 108.3(4) . . ?
C14 C13 C26 115.2(4) . . ?
C25 C13 C10 113.4(4) . . ?
C14 C13 C10 106.8(4) . . ?
C26 C13 C10 111.6(4) . . ?
C15 C14 C19 120.5(4) . . ?
C15 C14 C13 128.6(4) . . ?
C19 C14 C13 110.8(4) . . ?
C14 C15 C16 117.7(4) . . ?
C14 C15 H15 121.1 . . ?
C16 C15 H15 121.1 . . ?
C17 C16 C15 122.0(5) . . ?
C17 C16 Br1 119.8(4) . . ?
C15 C16 Br1 118.2(4) . . ?
C18 C17 C16 119.8(5) . . ?
C18 C17 H17 120.1 . . ?
C16 C17 H17 120.1 . . ?
C17 C18 C19 119.7(5) . . ?
C17 C18 H18 120.1 . . ?
C19 C18 H18 120.1 . . ?
C18 C19 C14 120.3(4) . . ?
C18 C19 C20 131.5(4) . . ?
C14 C19 C20 108.2(4) . . ?
C21 C20 C25 120.5(5) . . ?
C21 C20 C19 130.6(5) . . ?
C25 C20 C19 108.9(4) . . ?
C22 C21 C20 119.2(5) . . ?
C22 C21 H21 120.4 . . ?
C20 C21 H21 120.4 . . ?
C21 C22 C23 119.3(5) . . ?
C21 C22 H22 120.3 . . ?
C23 C22 H22 120.3 . . ?
C24 C23 C22 122.8(5) . . ?
C24 C23 Br2 118.4(4) . . ?
C22 C23 Br2 118.8(4) . . ?
C23 C24 C25 117.5(5) . . ?
C23 C24 H24 121.3 . . ?
C25 C24 H24 121.3 . . ?
C24 C25 C20 120.7(4) . . ?
C24 C25 C13 128.6(4) . . ?
C20 C25 C13 110.7(4) . . ?
C31 C26 C27 118.9(4) . . ?
C31 C26 C13 121.1(4) . . ?
C27 C26 C13 119.7(4) . . ?
C28 C27 C26 121.0(4) . . ?
C28 C27 H27 119.5 . . ?
C26 C27 H27 119.5 . . ?
C27 C28 C29 118.8(4) . . ?
C27 C28 H28 120.6 . . ?
C29 C28 H28 120.6 . . ?
C30 C29 C28 121.8(4) . . ?
C30 C29 O3 116.9(4) . . ?
C28 C29 O3 121.2(4) . . ?
C29 C30 C31 119.1(4) . . ?
C29 C30 H30 120.5 . . ?
C31 C30 H30 120.5 . . ?
C26 C31 C30 120.5(4) . . ?
C26 C31 H31 119.8 . . ?
C30 C31 H31 119.8 . . ?
C32 O3 C29 119.0(4) . . ?
O4 C32 O3 125.6(4) . . ?
O4 C32 C33 123.7(4) . 1_556 ?
O3 C32 C33 110.7(4) . 1_556 ?
C37 C33 C34 119.4(4) . . ?
C37 C33 C32 117.8(4) . 1_554 ?
C34 C33 C32 122.7(4) . 1_554 ?
N2 C34 C33 122.7(4) . . ?
N2 C34 H34 118.6 . . ?
C33 C34 H34 118.6 . . ?
C34 N2 C35 117.4(4) . . ?
C34 N2 Co1 123.5(3) . . ?
C35 N2 Co1 118.9(3) . . ?
N2 C35 C36 123.1(5) . . ?
N2 C35 H35 118.4 . . ?
C36 C35 H35 118.4 . . ?
C35 C36 C37 119.1(5) . . ?
C35 C36 H36 120.5 . . ?
C37 C36 H36 120.5 . . ?
C33 C37 C36 118.3(5) . . ?
C33 C37 H37 120.9 . . ?
C36 C37 H37 120.9 . . ?
Cl3 C38 Cl4 110.3(3) . . ?
Cl3 C38 Cl5 110.6(4) . . ?
Cl4 C38 Cl5 110.0(3) . . ?
Cl3 C38 H38 108.6 . . ?
Cl4 C38 H38 108.6 . . ?
Cl5 C38 H38 108.6 . . ?
Cl7 C39 Cl6 110.4(3) . . ?
Cl7 C39 Cl8 110.5(3) . . ?
Cl6 C39 Cl8 110.6(3) . . ?
Cl7 C39 H39 108.4 . . ?
Cl6 C39 H39 108.4 . . ?
Cl8 C39 H39 108.4 . . ?
Cl11 C40 Cl9 108.7(4) . . ?
Cl11 C40 Cl10 110.4(4) . . ?
Cl9 C40 Cl10 110.8(4) . . ?
Cl11 C40 H40 109.0 . . ?
Cl9 C40 H40 109.0 . . ?
Cl10 C40 H40 109.0 . . ?

loop_
_geom_bond_atom_site_label_1
_geom_bond_atom_site_label_2
_geom_bond_distance
_geom_bond_site_symmetry_2
_geom_bond_publ_flag
Co1 N1 2.042(4) . ?
Co1 N2 2.044(4) . ?
Co1 Cl2 2.2323(13) . ?
Co1 Cl1 2.2484(13) . ?
N1 C1 1.335(6) . ?
N1 C5 1.348(6) . ?
C1 C2 1.399(7) . ?
C1 H1 0.9500 . ?
C2 C3 1.404(7) . ?
C2 C6 1.475(7) . ?
C3 C4 1.380(7) . ?
C3 H3 0.9500 . ?
C4 C5 1.383(7) . ?
C4 H4 0.9500 . ?
C5 H5 0.9500 . ?
C6 O1 1.194(6) . ?
C6 O2 1.349(6) . ?
O2 C7 1.418(6) . ?
C7 C12 1.366(7) . ?
C7 C8 1.370(7) . ?
C8 C9 1.376(7) . ?
C8 H8 0.9500 . ?
C9 C10 1.411(6) . ?
C9 H9 0.9500 . ?
C10 C11 1.384(6) . ?
C10 C13 1.544(6) . ?
C11 C12 1.394(7) . ?
C11 H11 0.9500 . ?
C12 H12 0.9500 . ?
C13 C25 1.527(6) . ?
C13 C14 1.527(6) . ?
C13 C26 1.543(6) . ?
C14 C15 1.385(7) . ?
C14 C19 1.406(6) . ?
C15 C16 1.402(7) . ?
C15 H15 0.9500 . ?
C16 C17 1.383(7) . ?
C16 Br1 1.895(5) . ?
C17 C18 1.376(7) . ?
C17 H17 0.9500 . ?
C18 C19 1.389(7) . ?
C18 H18 0.9500 . ?
C19 C20 1.465(7) . ?
C20 C21 1.394(7) . ?
C20 C25 1.402(7) . ?
C21 C22 1.386(8) . ?
C21 H21 0.9500 . ?
C22 C23 1.392(8) . ?
C22 H22 0.9500 . ?
C23 C24 1.382(7) . ?
C23 Br2 1.902(5) . ?
C24 C25 1.394(7) . ?
C24 H24 0.9500 . ?
C26 C31 1.380(6) . ?
C26 C27 1.405(6) . ?
C27 C28 1.376(7) . ?
C27 H27 0.9500 . ?
C28 C29 1.385(7) . ?
C28 H28 0.9500 . ?
C29 C30 1.369(7) . ?
C29 O3 1.414(5) . ?
C30 C31 1.400(6) . ?
C30 H30 0.9500 . ?
C31 H31 0.9500 . ?
O3 C32 1.349(6) . ?
C32 O4 1.196(6) . ?
C32 C33 1.498(6) 1_556 ?
C33 C37 1.374(7) . ?
C33 C34 1.384(7) . ?
C33 C32 1.498(6) 1_554 ?
C34 N2 1.339(6) . ?
C34 H34 0.9500 . ?
N2 C35 1.357(6) . ?
C35 C36 1.361(7) . ?
C35 H35 0.9500 . ?
C36 C37 1.398(7) . ?
C36 H36 0.9500 . ?
C37 H37 0.9500 . ?
C38 Cl3 1.749(7) . ?
C38 Cl4 1.749(7) . ?
C38 Cl5 1.757(6) . ?
C38 H38 1.0000 . ?
C39 Cl7 1.748(7) . ?
C39 Cl6 1.750(6) . ?
C39 Cl8 1.755(6) . ?
C39 H39 1.0000 . ?
C40 Cl11 1.734(7) . ?
C40 Cl9 1.746(7) . ?
C40 Cl10 1.746(6) . ?
C40 H40 1.0000 . ?
